data_7707742
loop_
_publ_author_name
'Gruhne, Michael S.'
'Lenz, Tobias'
'R\"osch, Markus'
'Lommel, Marcus'
'Wurzenberger, Maximilian H. H.'
'Klap\"otke, Thomas M'
'Stierstorfer, J\"org'

_publ_section_title
;
 Nitratoethyl-5H-tetrazoles: improving the oxygen balance through
 application of organic nitrates in energetic coordination compounds.
;
_journal_issue 31
_journal_name_full 'Dalton transactions (Cambridge, England : 2003)'
_journal_page_first 10811
_journal_page_last 10825
_journal_paper_doi 10.1039/d1dt01898a
_journal_volume 50
_journal_year 2021
_chemical_formula_moiety 'C9 H15 Cu N17 O15'
_chemical_formula_sum 'C9 H15 Cu N17 O15'
_chemical_formula_weight 664.92
_chemical_name_common 'tris(1-nitratoethyl-5H-tetrazole) dinitrato copper(II)'
_chemical_name_systematic 'tris(1-nitratoethyl-5H-tetrazole) dinitrato copper(II)'
_space_group_IT_number 14
_space_group_name_Hall '-P 2ybc'
_space_group_name_H-M_alt 'P 1 21/c 1'
_symmetry_cell_setting monoclinic
_symmetry_Int_Tables_number 14
_symmetry_space_group_name_Hall '-P 2ybc'
_symmetry_space_group_name_H-M 'P 1 21/c 1'
_atom_sites_solution_hydrogens geom
_atom_sites_solution_primary dual
_audit_creation_date 2021-02-26
_audit_creation_method
;
Olex2 1.3
(compiled 2020.11.12 svn.r5f609507 for OlexSys, GUI svn.r6272)
;
_audit_update_record
;
2021-05-17 deposited with the CCDC.	2021-06-29 downloaded from the CCDC.
;
_cell_angle_alpha 90
_cell_angle_beta 109.752(7)
_cell_angle_gamma 90
_cell_formula_units_Z 4
_cell_length_a 20.6706(13)
_cell_length_b 7.2984(4)
_cell_length_c 16.4791(9)
_cell_measurement_reflns_used 2767
_cell_measurement_temperature 99
_cell_measurement_theta_max 26.3100
_cell_measurement_theta_min 2.1200
_cell_volume 2339.8(3)
_computing_cell_refinement 'CrysAlisPro 1.171.40.84a (Rigaku OD, 2020)'
_computing_data_collection 'CrysAlisPro 1.171.40.84a (Rigaku OD, 2020)'
_computing_data_reduction 'CrysAlisPro 1.171.40.84a (Rigaku OD, 2020)'
_computing_molecular_graphics 'Diamond 2.1c, Crystal Impact GbR'
_computing_publication_material 'Encifer 1.5.1, CCDC 2014'
_computing_structure_refinement 'SHELXL 2018/3 (Sheldrick, 2015)'
_computing_structure_solution 'SHELXT 2018/2 (Sheldrick, 2018)'
_diffrn_ambient_temperature 99
_diffrn_detector 'CCD plate'
_diffrn_detector_area_resol_mean 15.9809
_diffrn_detector_type Sapphire3
_diffrn_measured_fraction_theta_full 0.999
_diffrn_measured_fraction_theta_max 0.999
_diffrn_measurement_details
;
List of Runs (angles in degrees, time in seconds):

  # Type    Start    End  Width  t~exp~   \w     \q     \k     \f   Frames
#--------------------------------------------------------------------------
  1  \w    -42.00  37.00   1.00   10.00    --  -15.28  77.00 -90.00   79
  2  \w    -42.00  38.00   1.00   10.00    --  -15.28  77.00 150.00   80
  3  \w    -21.00  11.00   1.00   10.00    --  -15.28 -77.00  30.00   32
  4  \w    -35.00  11.00   1.00   10.00    --  -15.28 -77.00 -60.00   46
  5  \w    -19.00  52.00   1.00   10.00    --  -15.28  57.00  30.00   71
;
_diffrn_measurement_device 'four-circle diffractometer'
_diffrn_measurement_device_type 'Xcalibur, Sapphire3'
_diffrn_measurement_method '\w scans'
_diffrn_orient_matrix_UB_11 -0.0362361000
_diffrn_orient_matrix_UB_12 -0.0097581000
_diffrn_orient_matrix_UB_13 -0.0172576000
_diffrn_orient_matrix_UB_21 -0.0037487000
_diffrn_orient_matrix_UB_22 0.0702655000
_diffrn_orient_matrix_UB_23 0.0278349000
_diffrn_orient_matrix_UB_31 -0.0013373000
_diffrn_orient_matrix_UB_32 0.0664352000
_diffrn_orient_matrix_UB_33 -0.0319299000
_diffrn_radiation_monochromator graphite
_diffrn_radiation_probe x-ray
_diffrn_radiation_type 'Mo K\a'
_diffrn_radiation_wavelength 0.71073
_diffrn_reflns_av_R_equivalents 0.0563
_diffrn_reflns_av_sigmaI/netI 0.0882
_diffrn_reflns_av_unetI/netI 0.0677
_diffrn_reflns_Laue_measured_fraction_full 0.999
_diffrn_reflns_Laue_measured_fraction_max 0.999
_diffrn_reflns_limit_h_max 25
_diffrn_reflns_limit_h_min -25
_diffrn_reflns_limit_k_max 9
_diffrn_reflns_limit_k_min -9
_diffrn_reflns_limit_l_max 19
_diffrn_reflns_limit_l_min -20
_diffrn_reflns_number 14785
_diffrn_reflns_point_group_measured_fraction_full 0.999
_diffrn_reflns_point_group_measured_fraction_max 0.999
_diffrn_reflns_theta_full 25.242
_diffrn_reflns_theta_max 26.369
_diffrn_reflns_theta_min 2.477
_diffrn_source 'fine-focus sealed X-ray tube'
_exptl_absorpt_coefficient_mu 1.045
_exptl_absorpt_correction_T_max 1.000
_exptl_absorpt_correction_T_min 0.934
_exptl_absorpt_correction_type multi-scan
_exptl_absorpt_process_details
;
Empirical correction (ABSPACK) 
;
_exptl_crystal_colour blue
_exptl_crystal_density_diffrn 1.888
_exptl_crystal_description plate
_exptl_crystal_F_000 1348
_exptl_crystal_size_max 0.5
_exptl_crystal_size_mid 0.378
_exptl_crystal_size_min 0.084
_refine_diff_density_max 0.569
_refine_diff_density_min -0.592
_refine_diff_density_rms 0.087
_refine_ls_extinction_method none
_refine_ls_goodness_of_fit_ref 1.020
_refine_ls_hydrogen_treatment constr
_refine_ls_matrix_type full
_refine_ls_number_parameters 379
_refine_ls_number_reflns 4786
_refine_ls_number_restraints 0
_refine_ls_restrained_S_all 1.020
_refine_ls_R_factor_all 0.0713
_refine_ls_R_factor_gt 0.0442
_refine_ls_shift/su_max 0.001
_refine_ls_shift/su_mean 0.000
_refine_ls_structure_factor_coef Fsqd
_refine_ls_weighting_details 'w=1/[\s^2^(Fo^2^)+(0.0248P)^2^+1.8872P] where P=(Fo^2^+2Fc^2^)/3'
_refine_ls_weighting_scheme calc
_refine_ls_wR_factor_gt 0.0797
_refine_ls_wR_factor_ref 0.0916
_reflns_Friedel_coverage 0.000
_reflns_number_gt 3516
_reflns_number_total 4786
_reflns_threshold_expression 'I > 2\s(I)'
_cod_data_source_file d1dt01898a2.cif
_cod_data_source_block qx042
_cod_depositor_comments 'Adding full bibliography for 7707739--7707758.cif.'
_cod_database_code 7707742
_shelx_space_group_comment
;
The symmetry employed for this shelxl refinement is uniquely defined
by the following loop, which should always be used as a source of
symmetry information in preference to the above space-group names.
They are only intended as comments.
;
_shelx_estimated_absorpt_t_min 0.623
_shelx_estimated_absorpt_t_max 0.917
_olex2_submission_original_sample_id qx042
_olex2_submission_special_instructions 'No special instructions were received'
_oxdiff_exptl_absorpt_empirical_details
;
Empirical correction (ABSPACK) includes:
;
_oxdiff_exptl_absorpt_empirical_full_max 1.094
_oxdiff_exptl_absorpt_empirical_full_min 0.934

loop_
_space_group_symop_operation_xyz
'x, y, z'
'-x, y+1/2, -z+1/2'
'-x, -y, -z'
'x, -y-1/2, z-1/2'

loop_
_atom_site_label
_atom_site_type_symbol
_atom_site_fract_x
_atom_site_fract_y
_atom_site_fract_z
_atom_site_U_iso_or_equiv
_atom_site_adp_type
_atom_site_occupancy
_atom_site_site_symmetry_order
_atom_site_calc_flag
_atom_site_refinement_flags_posn
_atom_site_refinement_flags_adp
_atom_site_refinement_flags_occupancy
_atom_site_disorder_assembly
_atom_site_disorder_group
Cu1 Cu 0.78777(2) 0.88184(5) 0.78088(2) 0.01616(11) Uani 1 1 d . . . . .
O7 O 0.61037(11) 1.3809(3) 0.44517(13) 0.0207(5) Uani 1 1 d . . . . .
O10 O 0.86217(11) 1.0933(3) 0.81684(13) 0.0210(5) Uani 1 1 d . . . . .
O4 O 0.47844(11) 0.6568(3) 0.82761(13) 0.0201(5) Uani 1 1 d . . . . .
O13 O 0.87516(12) 0.7429(3) 0.75077(14) 0.0235(5) Uani 1 1 d . . . . .
O14 O 0.88009(11) 0.4832(3) 0.68849(14) 0.0232(5) Uani 1 1 d . . . . .
O12 O 0.77532(12) 1.2183(3) 0.84132(14) 0.0259(6) Uani 1 1 d . . . . .
O3 O 0.93937(13) 0.1420(3) 1.03579(15) 0.0310(6) Uani 1 1 d . . . . .
O11 O 0.87344(12) 1.3617(3) 0.87778(14) 0.0273(6) Uani 1 1 d . . . . .
O9 O 0.50033(12) 1.4026(3) 0.37854(15) 0.0293(6) Uani 1 1 d . . . . .
O6 O 0.38420(12) 0.7886(3) 0.82778(15) 0.0268(6) Uani 1 1 d . . . . .
O1 O 0.98001(11) 0.3895(3) 1.10737(14) 0.0269(6) Uani 1 1 d . . . . .
O8 O 0.55024(12) 1.6080(3) 0.47633(15) 0.0274(6) Uani 1 1 d . . . . .
O15 O 0.78575(11) 0.5672(3) 0.70836(14) 0.0253(5) Uani 1 1 d . . . . .
N4 N 0.82950(13) 0.7936(3) 0.90141(16) 0.0165(6) Uani 1 1 d . . . . .
O2 O 0.86699(12) 0.3343(3) 1.05965(15) 0.0307(6) Uani 1 1 d . . . . .
N14 N 0.74979(13) 0.9917(4) 0.66500(16) 0.0164(6) Uani 1 1 d . . . . .
N1 N 0.90093(13) 0.7376(4) 1.02719(16) 0.0169(6) Uani 1 1 d . . . . .
N9 N 0.69547(13) 0.7858(3) 0.77993(16) 0.0169(6) Uani 1 1 d . . . . .
N6 N 0.61578(13) 0.6299(3) 0.80339(15) 0.0161(6) Uani 1 1 d . . . . .
N16 N 0.84733(13) 0.5957(4) 0.71544(16) 0.0184(6) Uani 1 1 d . . . . .
N17 N 0.83683(14) 1.2288(4) 0.84697(16) 0.0211(6) Uani 1 1 d . . . . .
O5 O 0.43295(13) 0.5930(4) 0.92925(16) 0.0366(7) Uani 1 1 d . . . . .
N11 N 0.72972(13) 1.1838(4) 0.56133(16) 0.0176(6) Uani 1 1 d . . . . .
N15 N 0.54877(15) 1.4730(4) 0.43278(18) 0.0233(7) Uani 1 1 d . . . . .
N3 N 0.79479(13) 0.7744(4) 0.95817(16) 0.0208(6) Uani 1 1 d . . . . .
N10 N 0.42783(14) 0.6795(4) 0.86532(18) 0.0230(6) Uani 1 1 d . . . . .
N7 N 0.59407(14) 0.8060(4) 0.79082(18) 0.0247(7) Uani 1 1 d . . . . .
N2 N 0.83774(13) 0.7415(4) 1.03399(17) 0.0220(6) Uani 1 1 d . . . . .
N5 N 0.92309(15) 0.2818(4) 1.06479(17) 0.0246(7) Uani 1 1 d . . . . .
N8 N 0.64255(13) 0.8984(4) 0.77694(17) 0.0230(6) Uani 1 1 d . . . . .
N12 N 0.69873(14) 1.0258(4) 0.52715(17) 0.0223(6) Uani 1 1 d . . . . .
N13 N 0.71065(13) 0.9093(4) 0.58987(16) 0.0214(6) Uani 1 1 d . . . . .
C4 C 0.67752(16) 0.6203(4) 0.79631(19) 0.0188(7) Uani 1 1 d . . . . .
H4 H 0.704394 0.512413 0.802050 0.023 Uiso 1 1 calc R U . . .
C1 C 0.89472(16) 0.7705(4) 0.9458(2) 0.0180(7) Uani 1 1 d . . . . .
H1 H 0.931427 0.776388 0.923436 0.022 Uiso 1 1 calc R U . . .
C5 C 0.57166(16) 0.4826(4) 0.8161(2) 0.0174(7) Uani 1 1 d . . . . .
H5A H 0.600518 0.373786 0.839570 0.021 Uiso 1 1 calc R U . . .
H5B H 0.538102 0.448177 0.759327 0.021 Uiso 1 1 calc R U . . .
C7 C 0.76062(16) 1.1605(4) 0.6446(2) 0.0208(7) Uani 1 1 d . . . . .
H7 H 0.786517 1.250789 0.683731 0.025 Uiso 1 1 calc R U . . .
C9 C 0.66961(15) 1.4724(4) 0.5054(2) 0.0209(7) Uani 1 1 d . . . . .
H9A H 0.664071 1.486263 0.562488 0.025 Uiso 1 1 calc R U . . .
H9B H 0.676090 1.595108 0.483759 0.025 Uiso 1 1 calc R U . . .
C8 C 0.72907(16) 1.3502(4) 0.5114(2) 0.0201(7) Uani 1 1 d . . . . .
H8A H 0.727039 1.315391 0.452529 0.024 Uiso 1 1 calc R U . . .
H8B H 0.772388 1.418483 0.538676 0.024 Uiso 1 1 calc R U . . .
C6 C 0.53326(16) 0.5326(4) 0.8755(2) 0.0199(7) Uani 1 1 d . . . . .
H6A H 0.513814 0.421611 0.893040 0.024 Uiso 1 1 calc R U . . .
H6B H 0.564288 0.593459 0.927864 0.024 Uiso 1 1 calc R U . . .
C2 C 0.96307(16) 0.7216(5) 1.1037(2) 0.0231(8) Uani 1 1 d . . . . .
H2A H 0.964878 0.826604 1.142374 0.028 Uiso 1 1 calc R U . . .
H2B H 1.003927 0.729070 1.085310 0.028 Uiso 1 1 calc R U . . .
C3 C 0.96667(17) 0.5468(5) 1.1533(2) 0.0238(8) Uani 1 1 d . . . . .
H3A H 1.003616 0.557016 1.209982 0.029 Uiso 1 1 calc R U . . .
H3B H 0.922656 0.528325 1.163635 0.029 Uiso 1 1 calc R U . . .

loop_
_atom_site_aniso_label
_atom_site_aniso_U_11
_atom_site_aniso_U_22
_atom_site_aniso_U_33
_atom_site_aniso_U_23
_atom_site_aniso_U_13
_atom_site_aniso_U_12
Cu1 0.0160(2) 0.0169(2) 0.0156(2) 0.00169(16) 0.00532(16) -0.00055(17)
O7 0.0186(12) 0.0180(12) 0.0218(12) -0.0001(10) 0.0020(9) 0.0033(10)
O10 0.0217(12) 0.0203(13) 0.0214(12) -0.0009(10) 0.0079(10) 0.0011(10)
O4 0.0165(12) 0.0245(13) 0.0221(12) 0.0025(10) 0.0102(10) 0.0016(10)
O13 0.0317(14) 0.0175(13) 0.0203(12) -0.0031(10) 0.0074(10) -0.0057(11)
O14 0.0260(13) 0.0227(13) 0.0240(13) -0.0032(10) 0.0124(11) 0.0075(11)
O12 0.0227(13) 0.0335(15) 0.0235(13) 0.0013(11) 0.0105(11) -0.0002(11)
O3 0.0427(16) 0.0210(14) 0.0316(14) -0.0014(11) 0.0156(12) 0.0003(12)
O11 0.0335(14) 0.0186(13) 0.0237(13) -0.0015(10) 0.0017(11) -0.0102(12)
O9 0.0241(13) 0.0266(14) 0.0294(13) 0.0014(11) -0.0012(11) -0.0024(11)
O6 0.0203(13) 0.0269(14) 0.0353(14) 0.0012(11) 0.0119(11) 0.0046(11)
O1 0.0167(12) 0.0249(14) 0.0355(14) -0.0092(11) 0.0043(10) 0.0014(11)
O8 0.0312(14) 0.0175(13) 0.0340(14) -0.0019(11) 0.0117(11) 0.0026(11)
O15 0.0185(12) 0.0282(14) 0.0311(14) 0.0030(11) 0.0110(11) 0.0003(11)
N4 0.0171(14) 0.0168(15) 0.0159(14) -0.0011(11) 0.0059(12) -0.0003(12)
O2 0.0219(14) 0.0350(16) 0.0368(15) -0.0017(12) 0.0122(12) -0.0024(12)
N14 0.0157(14) 0.0165(15) 0.0169(14) -0.0003(11) 0.0055(11) 0.0003(12)
N1 0.0158(14) 0.0186(15) 0.0160(14) -0.0004(11) 0.0049(11) 0.0022(12)
N9 0.0158(14) 0.0165(15) 0.0170(14) 0.0021(11) 0.0037(11) 0.0029(12)
N6 0.0151(14) 0.0161(14) 0.0165(13) 0.0016(11) 0.0045(11) 0.0005(12)
N16 0.0188(15) 0.0204(16) 0.0158(14) 0.0053(12) 0.0056(12) 0.0012(13)
N17 0.0247(16) 0.0212(16) 0.0165(14) 0.0033(12) 0.0059(12) -0.0015(14)
O5 0.0408(16) 0.0462(17) 0.0330(15) 0.0132(13) 0.0260(13) 0.0044(13)
N11 0.0185(14) 0.0199(15) 0.0150(14) 0.0002(11) 0.0063(11) -0.0005(12)
N15 0.0275(17) 0.0164(16) 0.0263(16) 0.0088(13) 0.0093(14) 0.0043(13)
N3 0.0207(15) 0.0278(17) 0.0163(14) 0.0021(12) 0.0094(12) 0.0041(13)
N10 0.0213(16) 0.0251(16) 0.0261(16) -0.0042(13) 0.0128(13) -0.0054(14)
N7 0.0201(15) 0.0162(15) 0.0393(18) 0.0060(13) 0.0119(14) 0.0013(13)
N2 0.0160(14) 0.0304(17) 0.0200(15) 0.0032(12) 0.0065(12) 0.0051(13)
N5 0.0297(17) 0.0249(18) 0.0206(15) 0.0053(13) 0.0102(13) -0.0013(14)
N8 0.0178(15) 0.0197(16) 0.0331(16) 0.0061(13) 0.0106(13) 0.0012(13)
N12 0.0250(16) 0.0198(16) 0.0203(15) -0.0009(12) 0.0054(12) 0.0010(13)
N13 0.0201(15) 0.0203(16) 0.0199(14) -0.0012(12) 0.0018(12) -0.0013(12)
C4 0.0177(17) 0.0163(17) 0.0219(17) 0.0003(14) 0.0061(14) 0.0021(15)
C1 0.0159(17) 0.0185(18) 0.0207(17) -0.0024(14) 0.0077(14) 0.0014(14)
C5 0.0199(17) 0.0125(17) 0.0216(17) 0.0017(13) 0.0093(14) -0.0036(14)
C7 0.0224(18) 0.0213(19) 0.0161(17) 0.0002(14) 0.0030(14) -0.0065(15)
C9 0.0202(18) 0.0218(19) 0.0189(17) 0.0021(14) 0.0042(14) -0.0024(15)
C8 0.0229(18) 0.0218(19) 0.0165(16) 0.0064(14) 0.0079(14) -0.0009(15)
C6 0.0206(18) 0.0174(18) 0.0214(18) 0.0048(14) 0.0069(14) 0.0020(15)
C2 0.0181(17) 0.029(2) 0.0172(17) -0.0052(15) -0.0009(14) 0.0017(16)
C3 0.0237(18) 0.026(2) 0.0167(17) -0.0051(14) 0.0006(14) 0.0056(16)

loop_
_atom_type_symbol
_atom_type_description
_atom_type_scat_dispersion_real
_atom_type_scat_dispersion_imag
_atom_type_scat_source
C C 0.0033 0.0016 'International Tables Vol C Tables 4.2.6.8 and 6.1.1.4'
H H 0.0000 0.0000 'International Tables Vol C Tables 4.2.6.8 and 6.1.1.4'
Cu Cu 0.3201 1.2651 'International Tables Vol C Tables 4.2.6.8 and 6.1.1.4'
N N 0.0061 0.0033 'International Tables Vol C Tables 4.2.6.8 and 6.1.1.4'
O O 0.0106 0.0060 'International Tables Vol C Tables 4.2.6.8 and 6.1.1.4'

loop_
_geom_angle_atom_site_label_1
_geom_angle_atom_site_label_2
_geom_angle_atom_site_label_3
_geom_angle
_geom_angle_site_symmetry_1
_geom_angle_site_symmetry_3
_geom_angle_publ_flag
O10 Cu1 O13 80.22(8) . . ?
N4 Cu1 O10 85.85(9) . . ?
N4 Cu1 O13 87.99(9) . . ?
N4 Cu1 N9 89.14(10) . . ?
N14 Cu1 O10 89.34(9) . . ?
N14 Cu1 O13 93.19(9) . . ?
N14 Cu1 N4 174.78(11) . . ?
N14 Cu1 N9 93.88(10) . . ?
N9 Cu1 O10 147.88(9) . . ?
N9 Cu1 O13 131.34(9) . . ?
N15 O7 C9 113.3(2) . . ?
N17 O10 Cu1 108.33(18) . . ?
N10 O4 C6 113.3(2) . . ?
N16 O13 Cu1 102.04(18) . . ?
N5 O1 C3 115.6(2) . . ?
N3 N4 Cu1 124.55(19) . . ?
C1 N4 Cu1 128.1(2) . . ?
C1 N4 N3 106.5(2) . . ?
N13 N14 Cu1 128.1(2) . . ?
C7 N14 Cu1 125.5(2) . . ?
C7 N14 N13 106.3(2) . . ?
N2 N1 C2 121.4(2) . . ?
C1 N1 N2 108.4(2) . . ?
C1 N1 C2 129.8(3) . . ?
N8 N9 Cu1 122.4(2) . . ?
C4 N9 Cu1 130.1(2) . . ?
C4 N9 N8 106.5(3) . . ?
N7 N6 C5 121.8(2) . . ?
C4 N6 N7 108.5(3) . . ?
C4 N6 C5 129.6(3) . . ?
O14 N16 O13 120.7(3) . . ?
O14 N16 O15 121.1(3) . . ?
O15 N16 O13 118.2(3) . . ?
O12 N17 O10 117.4(3) . . ?
O11 N17 O10 119.3(3) . . ?
O11 N17 O12 123.3(3) . . ?
N12 N11 C8 124.2(2) . . ?
C7 N11 N12 108.7(3) . . ?
C7 N11 C8 127.1(3) . . ?
O9 N15 O7 113.0(3) . . ?
O9 N15 O8 129.2(3) . . ?
O8 N15 O7 117.8(3) . . ?
N2 N3 N4 109.5(2) . . ?
O6 N10 O4 113.2(3) . . ?
O5 N10 O4 118.1(3) . . ?
O5 N10 O6 128.7(3) . . ?
N8 N7 N6 106.6(2) . . ?
N3 N2 N1 107.0(2) . . ?
O3 N5 O1 111.8(3) . . ?
O2 N5 O3 128.9(3) . . ?
O2 N5 O1 119.3(3) . . ?
N7 N8 N9 110.0(3) . . ?
N13 N12 N11 107.0(2) . . ?
N12 N13 N14 109.2(3) . . ?
N9 C4 N6 108.5(3) . . ?
N9 C4 H4 125.8 . . ?
N6 C4 H4 125.8 . . ?
N4 C1 N1 108.5(3) . . ?
N4 C1 H1 125.7 . . ?
N1 C1 H1 125.7 . . ?
N6 C5 H5A 108.8 . . ?
N6 C5 H5B 108.8 . . ?
N6 C5 C6 113.9(3) . . ?
H5A C5 H5B 107.7 . . ?
C6 C5 H5A 108.8 . . ?
C6 C5 H5B 108.8 . . ?
N14 C7 H7 125.6 . . ?
N11 C7 N14 108.8(3) . . ?
N11 C7 H7 125.6 . . ?
O7 C9 H9A 110.8 . . ?
O7 C9 H9B 110.8 . . ?
O7 C9 C8 104.8(3) . . ?
H9A C9 H9B 108.9 . . ?
C8 C9 H9A 110.8 . . ?
C8 C9 H9B 110.8 . . ?
N11 C8 C9 112.5(3) . . ?
N11 C8 H8A 109.1 . . ?
N11 C8 H8B 109.1 . . ?
C9 C8 H8A 109.1 . . ?
C9 C8 H8B 109.1 . . ?
H8A C8 H8B 107.8 . . ?
O4 C6 C5 106.5(2) . . ?
O4 C6 H6A 110.4 . . ?
O4 C6 H6B 110.4 . . ?
C5 C6 H6A 110.4 . . ?
C5 C6 H6B 110.4 . . ?
H6A C6 H6B 108.6 . . ?
N1 C2 H2A 108.8 . . ?
N1 C2 H2B 108.8 . . ?
N1 C2 C3 113.7(3) . . ?
H2A C2 H2B 107.7 . . ?
C3 C2 H2A 108.8 . . ?
C3 C2 H2B 108.8 . . ?
O1 C3 C2 111.8(3) . . ?
O1 C3 H3A 109.3 . . ?
O1 C3 H3B 109.3 . . ?
C2 C3 H3A 109.3 . . ?
C2 C3 H3B 109.3 . . ?
H3A C3 H3B 107.9 . . ?

loop_
_geom_bond_atom_site_label_1
_geom_bond_atom_site_label_2
_geom_bond_distance
_geom_bond_site_symmetry_2
_geom_bond_publ_flag
Cu1 O10 2.117(2) . ?
Cu1 O13 2.268(2) . ?
Cu1 N4 1.987(2) . ?
Cu1 N14 1.973(2) . ?
Cu1 N9 2.028(3) . ?
O7 N15 1.393(3) . ?
O7 C9 1.453(4) . ?
O10 N17 1.294(3) . ?
O4 N10 1.396(3) . ?
O4 C6 1.457(4) . ?
O13 N16 1.264(3) . ?
O14 N16 1.239(3) . ?
O12 N17 1.245(3) . ?
O3 N5 1.221(3) . ?
O11 N17 1.229(3) . ?
O9 N15 1.209(3) . ?
O6 N10 1.206(3) . ?
O1 N5 1.392(4) . ?
O1 C3 1.451(4) . ?
O8 N15 1.213(3) . ?
O15 N16 1.256(3) . ?
N4 N3 1.365(3) . ?
N4 C1 1.309(4) . ?
O2 N5 1.197(3) . ?
N14 N13 1.368(3) . ?
N14 C7 1.316(4) . ?
N1 N2 1.348(3) . ?
N1 C1 1.325(4) . ?
N1 C2 1.469(4) . ?
N9 N8 1.356(3) . ?
N9 C4 1.317(4) . ?
N6 N7 1.354(3) . ?
N6 C4 1.322(4) . ?
N6 C5 1.470(4) . ?
O5 N10 1.202(3) . ?
N11 N12 1.347(4) . ?
N11 C7 1.315(4) . ?
N11 C8 1.464(4) . ?
N3 N2 1.287(3) . ?
N7 N8 1.291(4) . ?
N12 N13 1.296(4) . ?
C4 H4 0.9500 . ?
C1 H1 0.9500 . ?
C5 H5A 0.9900 . ?
C5 H5B 0.9900 . ?
C5 C6 1.499(4) . ?
C7 H7 0.9500 . ?
C9 H9A 0.9900 . ?
C9 H9B 0.9900 . ?
C9 C8 1.495(4) . ?
C8 H8A 0.9900 . ?
C8 H8B 0.9900 . ?
C6 H6A 0.9900 . ?
C6 H6B 0.9900 . ?
C2 H2A 0.9900 . ?
C2 H2B 0.9900 . ?
C2 C3 1.503(5) . ?
C3 H3A 0.9900 . ?
C3 H3B 0.9900 . ?

loop_
_geom_contact_atom_site_label_1
_geom_contact_atom_site_label_2
_geom_contact_distance
_geom_contact_site_symmetry_1
_geom_contact_site_symmetry_2
_geom_contact_publ_flag
? ? ? ? ? ?

loop_
_geom_hbond_atom_site_label_D
_geom_hbond_atom_site_label_H
_geom_hbond_atom_site_label_A
_geom_hbond_distance_DH
_geom_hbond_distance_HA
_geom_hbond_distance_DA
_geom_hbond_angle_DHA
_geom_hbond_site_symmetry_A
? ? ? ? ? ? ? ?

loop_
_geom_torsion_atom_site_label_1
_geom_torsion_atom_site_label_2
_geom_torsion_atom_site_label_3
_geom_torsion_atom_site_label_4
_geom_torsion
_geom_torsion_site_symmetry_1
_geom_torsion_site_symmetry_2
_geom_torsion_site_symmetry_3
_geom_torsion_site_symmetry_4
_geom_torsion_publ_flag
Cu1 O10 N17 O12 -6.8(3) . . . . ?
Cu1 O10 N17 O11 174.6(2) . . . . ?
Cu1 O13 N16 O14 178.9(2) . . . . ?
Cu1 O13 N16 O15 -1.0(3) . . . . ?
Cu1 N4 N3 N2 -170.4(2) . . . . ?
Cu1 N4 C1 N1 170.3(2) . . . . ?
Cu1 N14 N13 N12 -177.0(2) . . . . ?
Cu1 N14 C7 N11 177.42(19) . . . . ?
Cu1 N9 N8 N7 -169.8(2) . . . . ?
Cu1 N9 C4 N6 168.5(2) . . . . ?
O7 C9 C8 N11 -73.8(3) . . . . ?
N4 N3 N2 N1 -0.4(3) . . . . ?
N1 C2 C3 O1 71.6(3) . . . . ?
N6 N7 N8 N9 0.2(3) . . . . ?
N6 C5 C6 O4 74.0(3) . . . . ?
N11 N12 N13 N14 -0.3(3) . . . . ?
N15 O7 C9 C8 178.4(2) . . . . ?
N3 N4 C1 N1 0.2(3) . . . . ?
N10 O4 C6 C5 164.7(2) . . . . ?
N7 N6 C4 N9 0.2(3) . . . . ?
N7 N6 C5 C6 -43.2(4) . . . . ?
N2 N1 C1 N4 -0.4(4) . . . . ?
N2 N1 C2 C3 62.1(4) . . . . ?
N5 O1 C3 C2 -101.5(3) . . . . ?
N8 N9 C4 N6 -0.1(3) . . . . ?
N12 N11 C7 N14 -0.5(4) . . . . ?
N12 N11 C8 C9 90.3(3) . . . . ?
N13 N14 C7 N11 0.3(3) . . . . ?
C4 N9 N8 N7 -0.1(3) . . . . ?
C4 N6 N7 N8 -0.3(3) . . . . ?
C4 N6 C5 C6 141.6(3) . . . . ?
C1 N4 N3 N2 0.1(3) . . . . ?
C1 N1 N2 N3 0.5(3) . . . . ?
C1 N1 C2 C3 -126.3(3) . . . . ?
C5 N6 N7 N8 -176.3(3) . . . . ?
C5 N6 C4 N9 175.9(3) . . . . ?
C7 N14 N13 N12 0.0(3) . . . . ?
C7 N11 N12 N13 0.5(3) . . . . ?
C7 N11 C8 C9 -91.1(4) . . . . ?
C9 O7 N15 O9 175.6(3) . . . . ?
C9 O7 N15 O8 -4.8(4) . . . . ?
C8 N11 N12 N13 179.4(3) . . . . ?
C8 N11 C7 N14 -179.3(3) . . . . ?
C6 O4 N10 O6 176.8(3) . . . . ?
C6 O4 N10 O5 -2.4(4) . . . . ?
C2 N1 N2 N3 173.7(3) . . . . ?
C2 N1 C1 N4 -172.9(3) . . . . ?
C3 O1 N5 O3 -172.5(2) . . . . ?
C3 O1 N5 O2 8.6(4) . . . . ?
